data_7134006
loop_
_publ_author_name
'Dai, Yuyang'
'Wang, Yu'
'Wang, Liliang'
'Qi, Fan'
'Li, Qianli'
'Kong, Lingbing'

_publ_section_title
;
 Crystalline potassium boryl dithiolate and diselenolate
;
_journal_name_full 'Chemical Communications'
_journal_paper_doi 10.1039/D4CC05240D
_journal_year 2024
_chemical_formula_moiety 'C32 H41 B K2 O2 Se3'
_chemical_formula_sum 'C32 H41 B K2 O2 Se3'
_chemical_formula_weight 783.54
_space_group_crystal_system monoclinic
_space_group_IT_number 14
_space_group_name_Hall '-P 2yn'
_space_group_name_H-M_alt 'P 1 21/n 1'
_atom_sites_solution_hydrogens geom
_atom_sites_solution_primary dual
_audit_creation_date 2024-11-13
_audit_creation_method
;
Olex2 1.5
(compiled 2024.02.16 svn.r378c4104 for OlexSys, GUI svn.r6928)
;
_audit_update_record
;
2024-11-14 deposited with the CCDC.	2024-11-25 downloaded from the CCDC.
;
_cell_angle_alpha 90
_cell_angle_beta 95.480(2)
_cell_angle_gamma 90
_cell_formula_units_Z 4
_cell_length_a 12.7889(3)
_cell_length_b 12.3813(4)
_cell_length_c 22.4926(6)
_cell_measurement_reflns_used 7755
_cell_measurement_temperature 172.99(10)
_cell_measurement_theta_max 76.2040
_cell_measurement_theta_min 3.7870
_cell_volume 3545.27(17)
_computing_cell_refinement 'CrysAlisPro 1.171.40.84a (Rigaku OD, 2020)'
_computing_data_collection 'CrysAlisPro 1.171.40.84a (Rigaku OD, 2020)'
_computing_data_reduction 'CrysAlisPro 1.171.40.84a (Rigaku OD, 2020)'
_computing_molecular_graphics 'Olex2 1.5 (Dolomanov et al., 2009)'
_computing_publication_material 'Olex2 1.5 (Dolomanov et al., 2009)'
_computing_structure_refinement 'SHELXL 2018/3 (Sheldrick, 2015)'
_computing_structure_solution 'SHELXT 2018/2 (Sheldrick, 2018)'
_diffrn_ambient_environment N~2~
_diffrn_ambient_temperature 172.99(10)
_diffrn_detector 'Hybrid Pixel Array Detector'
_diffrn_detector_area_resol_mean 10.0000
_diffrn_detector_type HyPix
_diffrn_measured_fraction_theta_full 0.983
_diffrn_measured_fraction_theta_max 0.983
_diffrn_measurement_details
;
List of Runs (angles in degrees, time in seconds):

  # Type    Start    End  Width  t~exp~   \w     \q     \k     \f   Frames
#--------------------------------------------------------------------------
  1  \w    103.00 177.00   1.00    1.20    --  106.49  57.00 150.00   74
  2  \w     92.00 118.00   1.00    1.20    --  106.49  57.00   0.00   26
  3  \w    132.00 177.00   1.00    1.20    --  106.49  57.00   0.00   45
  4  \w     95.00 171.00   1.00    1.20    --  106.49 125.00 -90.00   76
  5  \w     97.00 140.00   1.00    1.20    --  106.49 141.00-119.00   43
  6  \w     35.00  66.00   1.00    1.20    --  106.49 -57.00 -60.00   31
  7  \w     66.00 114.00   1.00    1.20    --  106.49-129.00  -5.00   48
  8  \w     71.00  96.00   1.00    0.19    --   48.45-129.00  -5.00   25
  9  \w     34.00 105.00   1.00    1.20    --  106.49 -99.00-150.00   71
 10  \w     82.00 123.00   1.00    1.20    --  106.49-141.00-177.00   41
 11  \w     39.00 106.00   1.00    1.20    --  106.49 -99.00-180.00   67
 12  \w     50.00  75.00   1.00    0.19    --   48.45-141.00-177.00   25
 13  \w    -27.00  27.00   1.00    0.19    --  -48.45  19.00  90.00   54
 14  \w    -68.00 -42.00   1.00    0.19    --  -48.45 129.00  68.00   26
 15  \w    -76.00 -51.00   1.00    1.20    --  -86.25 129.00  68.00   25
 16  \w    -77.00 -22.00   1.00    1.20    --  -86.25 141.00-119.00   55
 17  \w    -43.00  22.00   1.00    0.19    --  -48.45  38.00-150.00   65
 18  \w   -115.00 -84.00   1.00    1.20    --  -86.25-129.00  -5.00   31
 19  \w   -110.00 -71.00   1.00    0.19    --  -48.45-129.00  -5.00   39
 20  \w   -117.00 -63.00   1.00    0.19    --  -48.45-141.00-177.00   54
;
_diffrn_measurement_device 'four-circle diffractometer'
_diffrn_measurement_device_type 'XtaLAB Synergy, Dualflex, HyPix'
_diffrn_measurement_method '\w scans'
_diffrn_orient_matrix_type 'CrysAlisPro convention (1999,Acta A55,543-557)'
_diffrn_orient_matrix_UB_11 -0.0536745000
_diffrn_orient_matrix_UB_12 0.1063902000
_diffrn_orient_matrix_UB_13 -0.0213434000
_diffrn_orient_matrix_UB_21 0.0936993000
_diffrn_orient_matrix_UB_22 0.0642150000
_diffrn_orient_matrix_UB_23 0.0302116000
_diffrn_orient_matrix_UB_31 0.0546367000
_diffrn_orient_matrix_UB_32 -0.0056829000
_diffrn_orient_matrix_UB_33 -0.0580422000
_diffrn_radiation_monochromator mirror
_diffrn_radiation_probe x-ray
_diffrn_radiation_type 'Cu K\a'
_diffrn_radiation_wavelength 1.54184
_diffrn_reflns_av_R_equivalents 0.0747
_diffrn_reflns_av_unetI/netI 0.0677
_diffrn_reflns_Laue_measured_fraction_full 0.983
_diffrn_reflns_Laue_measured_fraction_max 0.983
_diffrn_reflns_limit_h_max 15
_diffrn_reflns_limit_h_min -14
_diffrn_reflns_limit_k_max 14
_diffrn_reflns_limit_k_min -14
_diffrn_reflns_limit_l_max 23
_diffrn_reflns_limit_l_min -26
_diffrn_reflns_number 20480
_diffrn_reflns_point_group_measured_fraction_full 0.983
_diffrn_reflns_point_group_measured_fraction_max 0.983
_diffrn_reflns_theta_full 67.065
_diffrn_reflns_theta_max 67.065
_diffrn_reflns_theta_min 3.827
_diffrn_source 'micro-focus sealed X-ray tube'
_diffrn_source_type 'PhotonJet (Cu) X-ray Source'
_exptl_absorpt_coefficient_mu 6.076
_exptl_absorpt_correction_T_max 1.00000
_exptl_absorpt_correction_T_min 0.65309
_exptl_absorpt_correction_type multi-scan
_exptl_absorpt_process_details
;
CrysAlisPro 1.171.40.84a (Rigaku Oxford Diffraction, 2020)
Empirical absorption correction using spherical harmonics,
implemented in SCALE3 ABSPACK scaling algorithm.
;
_exptl_crystal_colour colourless
_exptl_crystal_colour_primary colourless
_exptl_crystal_density_diffrn 1.468
_exptl_crystal_description block
_exptl_crystal_F_000 1576
_exptl_crystal_size_max 0.4
_exptl_crystal_size_mid 0.2
_exptl_crystal_size_min 0.2
_refine_diff_density_max 0.778
_refine_diff_density_min -0.633
_refine_diff_density_rms 0.101
_refine_ls_extinction_method none
_refine_ls_goodness_of_fit_ref 1.043
_refine_ls_hydrogen_treatment constr
_refine_ls_matrix_type full
_refine_ls_number_parameters 414
_refine_ls_number_reflns 6220
_refine_ls_number_restraints 216
_refine_ls_restrained_S_all 1.033
_refine_ls_R_factor_all 0.0694
_refine_ls_R_factor_gt 0.0528
_refine_ls_shift/su_max 0.001
_refine_ls_shift/su_mean 0.000
_refine_ls_structure_factor_coef Fsqd
_refine_ls_weighting_details 'w=1/[\s^2^(Fo^2^)+(0.0516P)^2^+6.7910P] where P=(Fo^2^+2Fc^2^)/3'
_refine_ls_weighting_scheme calc
_refine_ls_wR_factor_gt 0.1195
_refine_ls_wR_factor_ref 0.1269
_reflns_Friedel_coverage 0.000
_reflns_number_gt 5035
_reflns_number_total 6220
_reflns_threshold_expression 'I > 2\s(I)'
_cod_data_source_file d4cc05240d2.cif
_cod_data_source_block klb-78
_cod_database_code 7134006
_shelx_shelxl_version_number 2018/3
_chemical_oxdiff_formula SeCB
_shelx_space_group_comment
;
The symmetry employed for this shelxl refinement is uniquely defined
by the following loop, which should always be used as a source of
symmetry information in preference to the above space-group names.
They are only intended as comments.
;
_shelx_estimated_absorpt_t_max 0.376
_shelx_estimated_absorpt_t_min 0.195
_reflns_odcompleteness_completeness 98.36
_reflns_odcompleteness_iscentric 1
_reflns_odcompleteness_theta 66.97
_olex2_refinement_description
;
1. Fixed Uiso
 At 1.2 times of:
  All C(H) groups, All C(H,H) groups
 At 1.5 times of:
  All C(H,H,H) groups
2. Uiso/Uaniso restraints and constraints
O2A \\sim C29A \\sim C31A \\sim C32A \\sim O2 \\sim C29 \\sim C30 \\sim C31
\\sim C32: within 2A with sigma of 0.01 and sigma for terminal atoms of 0.02
within 2A
Se3 \\sim Se3A: within 2A with sigma of 0.01 and sigma for terminal atoms of
0.02 within 2A
C30 \\sim C30A: within 2A with sigma of 0.01 and sigma for terminal atoms of
0.02 within 2A
Uanis(O2) \\sim Ueq, Uanis(C31) \\sim Ueq, Uanis(C30) \\sim Ueq, Uanis(C32)
\\sim Ueq, Uanis(C29) \\sim Ueq, Uanis(C30A) \\sim Ueq, Uanis(C31A) \\sim Ueq,
Uanis(C32A) \\sim Ueq, Uanis(O2A) \\sim Ueq, Uanis(C29A) \\sim Ueq: with sigma
of 0.01 and sigma for terminal atoms of 0.02
Uanis(Se3) \\sim Ueq, Uanis(Se3A) \\sim Ueq: with sigma of 0.01 and sigma for
terminal atoms of 0.02
Uanis(C30) \\sim Ueq, Uanis(C30A) \\sim Ueq: with sigma of 0.001 and sigma for
terminal atoms of 0.002
3. Others
 Sof(C30A)=Sof(H30A)=Sof(H30B)=Sof(C31A)=Sof(H31A)=Sof(H31B)=Sof(C32A)=
 Sof(H32A)=Sof(H32B)=Sof(O2A)=Sof(C29A)=Sof(H29A)=Sof(H29B)=1-FVAR(1)
 Sof(O2)=Sof(C29)=Sof(H29C)=Sof(H29D)=Sof(C30)=Sof(H30C)=Sof(H30D)=Sof(C31)=
 Sof(H31C)=Sof(H31D)=Sof(C32)=Sof(H32C)=Sof(H32D)=FVAR(1)
 Sof(Se3A)=1-FVAR(2)
 Sof(Se3)=FVAR(2)
4.a Secondary CH2 refined with riding coordinates:
 C25(H25A,H25B), C26(H26A,H26B), C27(H27A,H27B), C28(H28A,H28B), C30A(H30A,
 H30B), C31A(H31A,H31B), C32A(H32A,H32B), C29A(H29A,H29B), C29(H29C,H29D),
 C30(H30C,H30D), C31(H31C,H31D), C32(H32C,H32D)
4.b Aromatic/amide H refined with riding coordinates:
 C3(H3), C4(H4), C5(H5), C9(H9), C11(H11), C18(H18), C20(H20)
4.c Fitted pentagon refined as free rotating group:
 C30A(C31A,C32A,O2A,C29A)
4.d Idealised Me refined as rotating group:
 C13(H13A,H13B,H13C), C14(H14A,H14B,H14C), C15(H15A,H15B,H15C), C22(H22A,H22B,
 H22C), C23(H23A,H23B,H23C), C24(H24A,H24B,H24C)
;
_olex2_submission_special_instructions 'No special instructions were received'
_oxdiff_exptl_absorpt_empirical_details
;
Empirical correction (ABSPACK) includes:
- Absorption correction using spherical harmonics
- Frame scaling
;
_oxdiff_exptl_absorpt_empirical_full_max 1.845
_oxdiff_exptl_absorpt_empirical_full_min 0.334

loop_
_space_group_symop_operation_xyz
'x, y, z'
'-x+1/2, y+1/2, -z+1/2'
'-x, -y, -z'
'x-1/2, -y-1/2, z-1/2'

loop_
_atom_site_label
_atom_site_type_symbol
_atom_site_fract_x
_atom_site_fract_y
_atom_site_fract_z
_atom_site_U_iso_or_equiv
_atom_site_adp_type
_atom_site_occupancy
_atom_site_site_symmetry_order
_atom_site_calc_flag
_atom_site_refinement_flags_posn
_atom_site_refinement_flags_adp
_atom_site_refinement_flags_occupancy
_atom_site_disorder_assembly
_atom_site_disorder_group
Se1 Se 0.17750(4) 0.67244(4) 0.52277(2) 0.03580(15) Uani 1 1 d . . . . .
Se2 Se 0.16100(4) 0.50811(5) 0.57304(3) 0.04878(18) Uani 1 1 d . . . . .
Se3 Se 0.34774(4) 0.52806(4) 0.44469(3) 0.03114(18) Uani 0.9843(16) 1 d . U P A 3
Se3A Se 0.312(2) 0.527(2) 0.4766(15) 0.023(5) Uani 0.0157(16) 1 d . U P A 4
K1 K 0.09706(8) 0.46528(9) 0.42864(5) 0.0439(3) Uani 1 1 d . . . . .
K2 K 0.41621(7) 0.55542(9) 0.58466(4) 0.0399(3) Uani 1 1 d . . . . .
O1 O 0.1202(4) 0.2517(4) 0.4139(2) 0.0709(12) Uani 1 1 d . . . . .
C1 C 0.2885(3) 0.7702(3) 0.42997(17) 0.0260(9) Uani 1 1 d . . . . .
C2 C 0.3553(3) 0.8522(4) 0.45564(19) 0.0291(9) Uani 1 1 d . . . . .
C3 C 0.3616(4) 0.9516(4) 0.4276(2) 0.0375(11) Uani 1 1 d . . . . .
H3 H 0.407683 1.005534 0.445000 0.045 Uiso 1 1 calc R U . . .
C4 C 0.3009(4) 0.9725(4) 0.3744(2) 0.0437(12) Uani 1 1 d . . . . .
H4 H 0.303903 1.041350 0.355936 0.052 Uiso 1 1 calc R U . . .
C5 C 0.2363(4) 0.8929(4) 0.3483(2) 0.0391(11) Uani 1 1 d . . . . .
H5 H 0.195134 0.907304 0.311760 0.047 Uiso 1 1 calc R U . . .
C6 C 0.2305(3) 0.7921(4) 0.37483(18) 0.0290(9) Uani 1 1 d . . . . .
C7 C 0.1656(3) 0.7046(4) 0.34257(18) 0.0305(9) Uani 1 1 d . . . . .
C8 C 0.0574(3) 0.6961(4) 0.34787(19) 0.0325(10) Uani 1 1 d . . . . .
C9 C 0.0016(4) 0.6126(4) 0.3182(2) 0.0401(11) Uani 1 1 d . . . . .
H9 H -0.071929 0.607996 0.320725 0.048 Uiso 1 1 calc R U . . .
C10 C 0.0493(4) 0.5361(4) 0.2850(2) 0.0430(12) Uani 1 1 d . . . . .
C11 C 0.1556(4) 0.5482(4) 0.2799(2) 0.0421(11) Uani 1 1 d . . . . .
H11 H 0.189798 0.497014 0.256973 0.051 Uiso 1 1 calc R U . . .
C12 C 0.2143(3) 0.6322(4) 0.30698(19) 0.0342(10) Uani 1 1 d . . . . .
C13 C 0.0019(4) 0.7742(5) 0.3852(2) 0.0466(12) Uani 1 1 d . . . . .
H13A H -0.073580 0.758409 0.381153 0.070 Uiso 1 1 calc R U . . .
H13B H 0.013441 0.848052 0.371685 0.070 Uiso 1 1 calc R U . . .
H13C H 0.029525 0.766909 0.427187 0.070 Uiso 1 1 calc R U . . .
C14 C -0.0136(6) 0.4444(5) 0.2540(3) 0.0681(18) Uani 1 1 d . . . . .
H14A H -0.075718 0.429927 0.275062 0.102 Uiso 1 1 calc R U . . .
H14B H 0.030145 0.379359 0.254402 0.102 Uiso 1 1 calc R U . . .
H14C H -0.035597 0.464908 0.212620 0.102 Uiso 1 1 calc R U . . .
C15 C 0.3277(4) 0.6451(5) 0.2957(2) 0.0479(13) Uani 1 1 d . . . . .
H15A H 0.350355 0.581735 0.274167 0.072 Uiso 1 1 calc R U . . .
H15B H 0.370938 0.651832 0.333916 0.072 Uiso 1 1 calc R U . . .
H15C H 0.335738 0.710076 0.271694 0.072 Uiso 1 1 calc R U . . .
C16 C 0.4256(3) 0.8291(3) 0.51178(19) 0.0295(9) Uani 1 1 d . . . . .
C17 C 0.3985(4) 0.8599(4) 0.5682(2) 0.0348(10) Uani 1 1 d . . . . .
C18 C 0.4625(4) 0.8272(4) 0.6190(2) 0.0419(11) Uani 1 1 d . . . . .
H18 H 0.442416 0.845449 0.657373 0.050 Uiso 1 1 calc R U . . .
C19 C 0.5538(4) 0.7693(4) 0.6151(2) 0.0396(11) Uani 1 1 d . . . . .
C20 C 0.5827(4) 0.7457(4) 0.5591(2) 0.0368(10) Uani 1 1 d . . . . .
H20 H 0.646858 0.708474 0.555831 0.044 Uiso 1 1 calc R U . . .
C21 C 0.5210(3) 0.7746(4) 0.5070(2) 0.0318(9) Uani 1 1 d . . . . .
C22 C 0.3022(4) 0.9269(5) 0.5748(2) 0.0474(12) Uani 1 1 d . . . . .
H22A H 0.315440 1.001764 0.563583 0.071 Uiso 1 1 calc R U . . .
H22B H 0.285520 0.924558 0.616450 0.071 Uiso 1 1 calc R U . . .
H22C H 0.242961 0.898008 0.548805 0.071 Uiso 1 1 calc R U . . .
C23 C 0.6209(5) 0.7310(5) 0.6707(2) 0.0554(14) Uani 1 1 d . . . . .
H23A H 0.595873 0.764657 0.706169 0.083 Uiso 1 1 calc R U . . .
H23B H 0.694300 0.751526 0.667849 0.083 Uiso 1 1 calc R U . . .
H23C H 0.615832 0.652309 0.673935 0.083 Uiso 1 1 calc R U . . .
C24 C 0.5571(4) 0.7476(4) 0.4469(2) 0.0406(11) Uani 1 1 d . . . . .
H24A H 0.503650 0.703502 0.424156 0.061 Uiso 1 1 calc R U . . .
H24B H 0.623249 0.707232 0.452466 0.061 Uiso 1 1 calc R U . . .
H24C H 0.567936 0.814475 0.425024 0.061 Uiso 1 1 calc R U . . .
C25 C 0.1516(6) 0.1874(7) 0.4660(4) 0.081(2) Uani 1 1 d . . . . .
H25A H 0.149660 0.231142 0.502708 0.098 Uiso 1 1 calc R U . . .
H25B H 0.223924 0.159780 0.464296 0.098 Uiso 1 1 calc R U . . .
C26 C 0.0774(8) 0.0982(8) 0.4658(4) 0.100(3) Uani 1 1 d . . . . .
H26A H 0.115194 0.029379 0.474564 0.120 Uiso 1 1 calc R U . . .
H26B H 0.028056 0.109821 0.496537 0.120 Uiso 1 1 calc R U . . .
C27 C 0.0206(7) 0.0944(7) 0.4067(5) 0.108(3) Uani 1 1 d . . . . .
H27A H -0.055961 0.089266 0.409892 0.130 Uiso 1 1 calc R U . . .
H27B H 0.042778 0.030943 0.384325 0.130 Uiso 1 1 calc R U . . .
C28 C 0.0452(8) 0.1937(7) 0.3766(4) 0.097(3) Uani 1 1 d . . . . .
H28A H 0.073635 0.176734 0.338235 0.117 Uiso 1 1 calc R U . . .
H28B H -0.019150 0.237594 0.368043 0.117 Uiso 1 1 calc R U . . .
C30A C 0.3028(12) 0.5560(12) 0.7679(7) 0.106(5) Uani 0.488(13) 1 d G U P A 2
H30A H 0.230450 0.581851 0.756291 0.127 Uiso 0.488(13) 1 calc R U P A 2
H30B H 0.321355 0.573797 0.810549 0.127 Uiso 0.488(13) 1 calc R U P A 2
C31A C 0.3086(11) 0.4426(11) 0.7592(6) 0.084(3) Uani 0.488(13) 1 d G U P A 2
H31A H 0.330071 0.406149 0.797581 0.101 Uiso 0.488(13) 1 calc R U P A 2
H31B H 0.239166 0.414203 0.743323 0.101 Uiso 0.488(13) 1 calc R U P A 2
C32A C 0.3838(12) 0.4229(10) 0.7179(7) 0.086(3) Uani 0.488(13) 1 d G U P A 2
H32A H 0.350366 0.385016 0.682263 0.104 Uiso 0.488(13) 1 calc R U P A 2
H32B H 0.441271 0.376962 0.736521 0.104 Uiso 0.488(13) 1 calc R U P A 2
O2A O 0.4244(9) 0.5240(11) 0.7012(5) 0.078(2) Uani 0.488(13) 1 d G U P A 2
C29A C 0.3743(12) 0.6063(10) 0.7321(6) 0.095(3) Uani 0.488(13) 1 d G U P A 2
H29A H 0.427167 0.648222 0.757505 0.114 Uiso 0.488(13) 1 calc R U P A 2
H29B H 0.336262 0.656277 0.703247 0.114 Uiso 0.488(13) 1 calc R U P A 2
B1 B 0.2791(4) 0.6572(4) 0.4615(2) 0.0265(10) Uani 1 1 d . . . . .
O2 O 0.4234(11) 0.4756(13) 0.6978(6) 0.083(2) Uani 0.512(13) 1 d . U P A 1
C29 C 0.4216(14) 0.5458(16) 0.7481(8) 0.089(3) Uani 0.512(13) 1 d . U P A 1
H29C H 0.415870 0.621867 0.734533 0.107 Uiso 0.512(13) 1 calc R U P A 1
H29D H 0.487470 0.537894 0.774671 0.107 Uiso 0.512(13) 1 calc R U P A 1
C30 C 0.3279(14) 0.5166(16) 0.7817(8) 0.088(3) Uani 0.512(13) 1 d . U P A 1
H30C H 0.266200 0.562409 0.769473 0.105 Uiso 0.512(13) 1 calc R U P A 1
H30D H 0.344990 0.521777 0.825501 0.105 Uiso 0.512(13) 1 calc R U P A 1
C31 C 0.3087(13) 0.3878(16) 0.7594(8) 0.083(3) Uani 0.512(13) 1 d . U P A 1
H31C H 0.334234 0.337031 0.791580 0.100 Uiso 0.512(13) 1 calc R U P A 1
H31D H 0.233316 0.373762 0.747918 0.100 Uiso 0.512(13) 1 calc R U P A 1
C32 C 0.3743(14) 0.3760(17) 0.7040(8) 0.087(3) Uani 0.512(13) 1 d . U P A 1
H32C H 0.427245 0.317833 0.710936 0.104 Uiso 0.512(13) 1 calc R U P A 1
H32D H 0.327668 0.358487 0.667585 0.104 Uiso 0.512(13) 1 calc R U P A 1

loop_
_atom_site_aniso_label
_atom_site_aniso_U_11
_atom_site_aniso_U_22
_atom_site_aniso_U_33
_atom_site_aniso_U_23
_atom_site_aniso_U_13
_atom_site_aniso_U_12
Se1 0.0333(2) 0.0408(3) 0.0346(3) 0.0015(2) 0.00958(19) 0.0011(2)
Se2 0.0336(3) 0.0665(4) 0.0456(3) 0.0241(3) 0.0003(2) -0.0126(2)
Se3 0.0302(3) 0.0286(3) 0.0346(3) -0.0015(2) 0.0029(2) 0.00195(19)
Se3A 0.030(7) 0.019(7) 0.022(8) -0.004(6) 0.012(6) -0.005(6)
K1 0.0365(5) 0.0414(6) 0.0524(7) 0.0010(5) -0.0036(4) -0.0067(4)
K2 0.0325(5) 0.0518(7) 0.0349(5) 0.0013(5) 0.0007(4) -0.0044(4)
O1 0.084(3) 0.049(3) 0.079(3) -0.006(2) 0.009(2) -0.015(2)
C1 0.0282(19) 0.028(2) 0.022(2) -0.0020(17) 0.0049(16) 0.0013(17)
C2 0.031(2) 0.029(2) 0.028(2) -0.0027(18) 0.0056(17) -0.0018(17)
C3 0.044(2) 0.033(3) 0.035(3) -0.002(2) 0.003(2) -0.010(2)
C4 0.056(3) 0.034(3) 0.040(3) 0.011(2) 0.001(2) -0.005(2)
C5 0.047(3) 0.037(3) 0.032(2) 0.005(2) -0.0029(19) -0.005(2)
C6 0.031(2) 0.030(2) 0.025(2) 0.0026(17) 0.0012(16) -0.0029(18)
C7 0.035(2) 0.032(2) 0.023(2) 0.0027(18) -0.0016(17) -0.0030(19)
C8 0.033(2) 0.036(3) 0.028(2) 0.0054(19) -0.0004(17) -0.0005(19)
C9 0.036(2) 0.046(3) 0.037(3) 0.010(2) -0.0022(19) -0.006(2)
C10 0.056(3) 0.039(3) 0.031(3) 0.000(2) -0.008(2) -0.008(2)
C11 0.055(3) 0.043(3) 0.027(2) -0.003(2) 0.000(2) 0.001(2)
C12 0.040(2) 0.041(3) 0.022(2) 0.0028(19) 0.0021(17) 0.001(2)
C13 0.035(2) 0.052(3) 0.052(3) 0.002(2) 0.003(2) 0.006(2)
C14 0.081(4) 0.055(4) 0.065(4) -0.008(3) -0.012(3) -0.021(3)
C15 0.041(3) 0.069(4) 0.034(3) -0.002(2) 0.008(2) 0.000(3)
C16 0.031(2) 0.025(2) 0.033(2) -0.0017(18) 0.0019(17) -0.0069(17)
C17 0.040(2) 0.031(2) 0.033(2) -0.0050(19) 0.0008(19) -0.005(2)
C18 0.057(3) 0.042(3) 0.026(2) -0.003(2) 0.000(2) -0.008(2)
C19 0.049(3) 0.026(2) 0.041(3) 0.002(2) -0.012(2) -0.008(2)
C20 0.034(2) 0.026(2) 0.049(3) -0.004(2) -0.003(2) -0.0041(19)
C21 0.032(2) 0.027(2) 0.035(2) -0.0038(18) -0.0003(18) -0.0092(18)
C22 0.049(3) 0.048(3) 0.045(3) -0.009(2) 0.008(2) 0.008(2)
C23 0.069(4) 0.041(3) 0.051(3) 0.005(2) -0.021(3) -0.004(3)
C24 0.035(2) 0.044(3) 0.043(3) -0.007(2) 0.007(2) -0.007(2)
C25 0.073(4) 0.080(5) 0.091(5) 0.004(4) 0.008(4) -0.023(4)
C26 0.099(6) 0.090(6) 0.115(7) 0.005(5) 0.026(6) -0.033(5)
C27 0.082(5) 0.056(5) 0.182(10) -0.009(6) -0.010(6) -0.018(4)
C28 0.135(8) 0.084(6) 0.072(5) -0.029(4) 0.003(5) -0.021(5)
C30A 0.105(5) 0.106(5) 0.106(5) 0.0002(10) 0.0104(11) 0.0001(10)
C31A 0.078(4) 0.094(5) 0.081(4) 0.001(4) 0.015(4) -0.006(4)
C32A 0.086(4) 0.096(5) 0.078(4) 0.007(4) 0.013(4) -0.001(4)
O2A 0.080(4) 0.096(5) 0.060(4) 0.008(4) 0.013(3) -0.001(4)
C29A 0.098(5) 0.105(5) 0.084(5) 0.004(4) 0.011(4) 0.004(5)
B1 0.028(2) 0.031(3) 0.020(2) -0.0023(19) 0.0018(17) -0.0003(19)
O2 0.080(4) 0.101(5) 0.070(4) 0.013(4) 0.012(3) 0.005(4)
C29 0.087(4) 0.101(5) 0.081(4) 0.004(4) 0.015(4) 0.002(4)
C30 0.088(3) 0.089(3) 0.088(3) 0.0004(10) 0.0089(10) 0.0002(10)
C31 0.076(4) 0.094(5) 0.080(4) 0.006(5) 0.009(4) -0.008(5)
C32 0.088(4) 0.097(5) 0.076(4) 0.005(4) 0.009(4) 0.003(4)

loop_
_atom_type_symbol
_atom_type_description
_atom_type_scat_dispersion_real
_atom_type_scat_dispersion_imag
_atom_type_scat_source
C C 0.0181 0.0091 'International Tables Vol C Tables 4.2.6.8 and 6.1.1.4'
H H 0.0000 0.0000 'International Tables Vol C Tables 4.2.6.8 and 6.1.1.4'
B B 0.0090 0.0039 'International Tables Vol C Tables 4.2.6.8 and 6.1.1.4'
K K 0.3868 1.0657 'International Tables Vol C Tables 4.2.6.8 and 6.1.1.4'
O O 0.0492 0.0322 'International Tables Vol C Tables 4.2.6.8 and 6.1.1.4'
Se Se -0.7943 1.1372 'International Tables Vol C Tables 4.2.6.8 and 6.1.1.4'

loop_
_geom_angle_atom_site_label_1
_geom_angle_atom_site_label_2
_geom_angle_atom_site_label_3
_geom_angle
_geom_angle_site_symmetry_1
_geom_angle_site_symmetry_3
_geom_angle_publ_flag
Se2 Se1 K1 67.21(3) . . ?
Se2 Se1 K2 64.52(2) . . ?
K1 Se1 K2 97.67(3) . . ?
B1 Se1 Se2 110.23(15) . . ?
B1 Se1 K1 71.21(14) . . ?
B1 Se1 K2 68.80(14) . . ?
Se1 Se2 K1 92.50(3) . 3_566 ?
Se1 Se2 K1 72.05(3) . . ?
Se1 Se2 K2 75.56(3) . . ?
K1 Se2 K1 81.52(3) 3_566 . ?
K2 Se2 K1 104.80(3) . . ?
K2 Se2 K1 163.60(4) . 3_566 ?
K1 Se3 K2 143.29(3) . 3_666 ?
K2 Se3 K1 107.77(3) . . ?
K2 Se3 K2 93.44(3) . 3_666 ?
B1 Se3 K1 75.73(14) . . ?
B1 Se3 K2 78.56(14) . . ?
B1 Se3 K2 139.18(14) . 3_666 ?
K2 Se3A K1 136.9(13) . . ?
B1 Se3A K1 88.3(11) . . ?
B1 Se3A K2 98.6(12) . . ?
Se1 K1 K1 63.38(3) . 3_566 ?
Se2 K1 Se1 99.95(3) 3_566 . ?
Se2 K1 Se1 40.740(19) . . ?
Se2 K1 Se2 98.48(3) 3_566 . ?
Se2 K1 K1 49.22(2) . 3_566 ?
Se2 K1 K1 49.26(2) 3_566 3_566 ?
Se2 K1 C8 79.19(8) 3_566 . ?
Se2 K1 C8 113.55(8) . . ?
Se2 K1 C10 155.36(10) . . ?
Se2 K1 C10 82.72(10) 3_566 . ?
Se2 K1 B1 64.56(8) . . ?
Se2 K1 B1 126.93(9) 3_566 . ?
Se3 K1 Se1 61.44(2) . . ?
Se3 K1 Se2 73.00(3) . . ?
Se3 K1 C8 87.37(8) . . ?
Se3 K1 C10 97.49(10) . . ?
Se3 K1 B1 32.84(8) . . ?
Se3A K1 Se1 50.6(6) . . ?
Se3A K1 Se2 57.8(7) . . ?
Se3A K1 C8 93.7(6) . . ?
Se3A K1 C9 113.9(6) . . ?
Se3A K1 C10 111.2(7) . . ?
Se3A K1 B1 30.2(5) . . ?
O1 K1 Se1 141.69(12) . . ?
O1 K1 Se2 102.59(11) . 3_566 ?
O1 K1 Se2 104.99(11) . . ?
O1 K1 Se3 97.39(11) . . ?
O1 K1 Se3A 101.0(5) . . ?
O1 K1 K1 111.41(11) . 3_566 ?
O1 K1 C8 140.79(14) . . ?
O1 K1 C9 119.99(15) . . ?
O1 K1 C10 98.67(14) . . ?
O1 K1 B1 129.91(14) . . ?
C8 K1 Se1 73.81(8) . . ?
C8 K1 K1 99.35(8) . 3_566 ?
C9 K1 Se1 97.00(10) . . ?
C9 K1 Se2 68.41(9) . 3_566 ?
C9 K1 Se2 134.72(10) . . ?
C9 K1 Se3 104.13(9) . . ?
C9 K1 K1 104.91(10) . 3_566 ?
C9 K1 C8 24.03(12) . . ?
C9 K1 C10 24.21(13) . . ?
C9 K1 B1 88.43(12) . . ?
C10 K1 Se1 114.67(9) . . ?
C10 K1 K1 126.82(10) . 3_566 ?
C10 K1 C8 42.23(12) . . ?
C10 K1 B1 94.92(12) . . ?
B1 K1 Se1 34.15(8) . . ?
B1 K1 K1 97.52(9) . 3_566 ?
B1 K1 C8 65.66(11) . . ?
Se1 K2 K2 103.95(3) . 3_666 ?
Se2 K2 Se1 39.917(17) . . ?
Se2 K2 Se3 147.21(4) . 3_666 ?
Se2 K2 K2 113.81(4) . 3_666 ?
Se2 K2 C18 109.51(9) . . ?
Se2 K2 B1 64.49(8) . . ?
Se3 K2 Se1 60.83(2) . . ?
Se3 K2 Se1 144.69(3) 3_666 . ?
Se3 K2 Se2 74.22(2) . . ?
Se3 K2 K2 44.207(19) . 3_666 ?
Se3 K2 K2 42.353(19) 3_666 3_666 ?
Se3 K2 C18 101.91(9) 3_666 . ?
Se3 K2 C18 110.14(8) . . ?
Se3 K2 C19 112.90(9) . . ?
Se3 K2 C20 91.43(9) . . ?
Se3 K2 B1 111.35(8) 3_666 . ?
Se3 K2 B1 33.05(8) . . ?
Se3A K2 Se1 50.3(6) . . ?
Se3A K2 Se2 60.1(7) . . ?
Se3A K2 K2 57.3(7) . 3_666 ?
Se3A K2 C18 112.7(6) . . ?
Se3A K2 C19 121.1(6) . . ?
Se3A K2 C20 102.2(6) . . ?
Se3A K2 B1 29.7(6) . . ?
C18 K2 Se1 79.30(9) . . ?
C18 K2 K2 112.11(9) . 3_666 ?
C19 K2 Se1 100.41(9) . . ?
C19 K2 Se2 132.81(10) . . ?
C19 K2 Se3 78.99(10) . 3_666 ?
C19 K2 K2 97.42(10) . 3_666 ?
C19 K2 C18 23.31(13) . . ?
C19 K2 C20 24.54(13) . . ?
C19 K2 B1 95.66(12) . . ?
C20 K2 Se1 100.83(9) . . ?
C20 K2 Se2 140.44(9) . . ?
C20 K2 Se3 64.42(9) . 3_666 ?
C20 K2 K2 73.46(9) . 3_666 ?
C20 K2 C18 40.83(12) . . ?
C20 K2 B1 83.27(12) . . ?
O2A K2 Se1 113.6(3) . . ?
O2A K2 Se2 89.9(3) . . ?
O2A K2 K2 140.8(3) . 3_666 ?
O2A K2 C18 86.1(3) . . ?
O2A K2 C19 86.6(3) . . ?
O2A K2 C20 108.4(3) . . ?
O2A K2 B1 146.8(3) . . ?
B1 K2 Se1 33.34(8) . . ?
B1 K2 K2 71.86(8) . 3_666 ?
B1 K2 C18 83.45(12) . . ?
O2 K2 Se1 117.8(3) . . ?
O2 K2 Se2 87.4(3) . . ?
O2 K2 Se3 97.1(3) . 3_666 ?
O2 K2 K2 131.8(3) . 3_666 ?
O2 K2 C18 98.8(4) . . ?
O2 K2 C19 97.5(4) . . ?
O2 K2 C20 117.5(3) . . ?
O2 K2 B1 150.5(3) . . ?
C25 O1 K1 118.0(4) . . ?
C28 O1 K1 119.9(5) . . ?
C28 O1 C25 108.9(6) . . ?
C2 C1 B1 121.5(4) . . ?
C6 C1 C2 117.9(4) . . ?
C6 C1 B1 120.6(4) . . ?
C1 C2 C16 119.7(4) . . ?
C3 C2 C1 120.7(4) . . ?
C3 C2 C16 119.5(4) . . ?
C2 C3 H3 119.8 . . ?
C4 C3 C2 120.4(4) . . ?
C4 C3 H3 119.8 . . ?
C3 C4 H4 120.2 . . ?
C5 C4 C3 119.7(5) . . ?
C5 C4 H4 120.2 . . ?
C4 C5 H5 119.5 . . ?
C4 C5 C6 120.9(4) . . ?
C6 C5 H5 119.5 . . ?
C1 C6 C7 120.3(4) . . ?
C5 C6 C1 120.4(4) . . ?
C5 C6 C7 119.3(4) . . ?
C8 C7 C6 121.0(4) . . ?
C12 C7 C6 119.0(4) . . ?
C12 C7 C8 120.0(4) . . ?
C7 C8 K1 90.6(3) . . ?
C7 C8 C13 121.4(4) . . ?
C9 C8 K1 71.1(3) . . ?
C9 C8 C7 118.6(4) . . ?
C9 C8 C13 119.9(4) . . ?
C13 C8 K1 107.2(3) . . ?
K1 C9 H9 102.9 . . ?
C8 C9 K1 84.9(3) . . ?
C8 C9 H9 118.8 . . ?
C10 C9 K1 82.8(3) . . ?
C10 C9 C8 122.5(4) . . ?
C10 C9 H9 118.8 . . ?
C9 C10 K1 73.0(3) . . ?
C9 C10 C14 121.2(5) . . ?
C11 C10 K1 91.0(3) . . ?
C11 C10 C9 117.2(5) . . ?
C11 C10 C14 121.6(5) . . ?
C14 C10 K1 106.6(4) . . ?
C10 C11 H11 118.7 . . ?
C10 C11 C12 122.7(5) . . ?
C12 C11 H11 118.7 . . ?
C7 C12 C11 118.9(4) . . ?
C7 C12 C15 121.4(4) . . ?
C11 C12 C15 119.7(4) . . ?
C8 C13 H13A 109.5 . . ?
C8 C13 H13B 109.5 . . ?
C8 C13 H13C 109.5 . . ?
H13A C13 H13B 109.5 . . ?
H13A C13 H13C 109.5 . . ?
H13B C13 H13C 109.5 . . ?
C10 C14 H14A 109.5 . . ?
C10 C14 H14B 109.5 . . ?
C10 C14 H14C 109.5 . . ?
H14A C14 H14B 109.5 . . ?
H14A C14 H14C 109.5 . . ?
H14B C14 H14C 109.5 . . ?
C12 C15 H15A 109.5 . . ?
C12 C15 H15B 109.5 . . ?
C12 C15 H15C 109.5 . . ?
H15A C15 H15B 109.5 . . ?
H15A C15 H15C 109.5 . . ?
H15B C15 H15C 109.5 . . ?
C17 C16 C2 121.9(4) . . ?
C17 C16 C21 119.4(4) . . ?
C21 C16 C2 118.7(4) . . ?
C16 C17 C22 121.1(4) . . ?
C18 C17 C16 119.0(4) . . ?
C18 C17 C22 119.9(4) . . ?
K2 C18 H18 112.1 . . ?
C17 C18 K2 91.4(3) . . ?
C17 C18 H18 119.0 . . ?
C19 C18 K2 67.2(3) . . ?
C19 C18 C17 122.0(4) . . ?
C19 C18 H18 119.0 . . ?
C18 C19 K2 89.5(3) . . ?
C18 C19 C23 121.6(5) . . ?
C20 C19 K2 79.6(3) . . ?
C20 C19 C18 118.0(4) . . ?
C20 C19 C23 120.4(5) . . ?
C23 C19 K2 100.0(3) . . ?
K2 C20 H20 104.3 . . ?
C19 C20 K2 75.9(3) . . ?
C19 C20 H20 118.9 . . ?
C19 C20 C21 122.3(4) . . ?
C21 C20 K2 90.4(3) . . ?
C21 C20 H20 118.9 . . ?
C16 C21 C24 121.1(4) . . ?
C20 C21 C16 119.0(4) . . ?
C20 C21 C24 119.9(4) . . ?
C17 C22 H22A 109.5 . . ?
C17 C22 H22B 109.5 . . ?
C17 C22 H22C 109.5 . . ?
H22A C22 H22B 109.5 . . ?
H22A C22 H22C 109.5 . . ?
H22B C22 H22C 109.5 . . ?
C19 C23 H23A 109.5 . . ?
C19 C23 H23B 109.5 . . ?
C19 C23 H23C 109.5 . . ?
H23A C23 H23B 109.5 . . ?
H23A C23 H23C 109.5 . . ?
H23B C23 H23C 109.5 . . ?
C21 C24 H24A 109.5 . . ?
C21 C24 H24B 109.5 . . ?
C21 C24 H24C 109.5 . . ?
H24A C24 H24B 109.5 . . ?
H24A C24 H24C 109.5 . . ?
H24B C24 H24C 109.5 . . ?
O1 C25 H25A 110.4 . . ?
O1 C25 H25B 110.4 . . ?
O1 C25 C26 106.6(7) . . ?
H25A C25 H25B 108.6 . . ?
C26 C25 H25A 110.4 . . ?
C26 C25 H25B 110.4 . . ?
C25 C26 H26A 110.3 . . ?
C25 C26 H26B 110.3 . . ?
H26A C26 H26B 108.5 . . ?
C27 C26 C25 107.2(8) . . ?
C27 C26 H26A 110.3 . . ?
C27 C26 H26B 110.3 . . ?
C26 C27 H27A 110.4 . . ?
C26 C27 H27B 110.4 . . ?
C26 C27 C28 106.7(7) . . ?
H27A C27 H27B 108.6 . . ?
C28 C27 H27A 110.4 . . ?
C28 C27 H27B 110.4 . . ?
O1 C28 C27 108.6(7) . . ?
O1 C28 H28A 110.0 . . ?
O1 C28 H28B 110.0 . . ?
C27 C28 H28A 110.0 . . ?
C27 C28 H28B 110.0 . . ?
H28A C28 H28B 108.3 . . ?
H30A C30A H30B 108.4 . . ?
C31A C30A H30A 110.1 . . ?
C31A C30A H30B 110.1 . . ?
C29A C30A H30A 110.1 . . ?
C29A C30A H30B 110.1 . . ?
C29A C30A C31A 108.0 . . ?
C30A C31A H31A 110.1 . . ?
C30A C31A H31B 110.1 . . ?
H31A C31A H31B 108.4 . . ?
C32A C31A C30A 108.0 . . ?
C32A C31A H31A 110.1 . . ?
C32A C31A H31B 110.1 . . ?
C31A C32A H32A 110.1 . . ?
C31A C32A H32B 110.1 . . ?
C31A C32A O2A 108.0 . . ?
H32A C32A H32B 108.4 . . ?
O2A C32A H32A 110.1 . . ?
O2A C32A H32B 110.1 . . ?
C32A O2A K2 114.3(7) . . ?
C29A O2A K2 113.8(7) . . ?
C29A O2A C32A 108.0 . . ?
C30A C29A O2A 108.0 . . ?
C30A C29A H29A 110.1 . . ?
C30A C29A H29B 110.1 . . ?
O2A C29A H29A 110.1 . . ?
O2A C29A H29B 110.1 . . ?
H29A C29A H29B 108.4 . . ?
Se1 B1 K1 74.64(14) . . ?
Se1 B1 K2 77.85(14) . . ?
Se3 B1 Se1 124.6(3) . . ?
Se3 B1 K1 71.42(15) . . ?
Se3 B1 K2 68.39(14) . . ?
Se3A B1 Se1 96.7(12) . . ?
Se3A B1 K1 61.5(9) . . ?
Se3A B1 K2 51.8(10) . . ?
K1 B1 K2 102.20(13) . . ?
C1 B1 Se1 108.0(3) . . ?
C1 B1 Se3 127.3(3) . . ?
C1 B1 Se3A 155.1(12) . . ?
C1 B1 K1 127.6(3) . . ?
C1 B1 K2 130.0(3) . . ?
C29 O2 K2 121.2(11) . . ?
C32 O2 K2 116.0(10) . . ?
C32 O2 C29 114.6(12) . . ?
O2 C29 H29C 109.9 . . ?
O2 C29 H29D 109.9 . . ?
O2 C29 C30 108.8(15) . . ?
H29C C29 H29D 108.3 . . ?
C30 C29 H29C 109.9 . . ?
C30 C29 H29D 109.9 . . ?
C29 C30 H30C 111.7 . . ?
C29 C30 H30D 111.7 . . ?
C29 C30 C31 100.2(13) . . ?
H30C C30 H30D 109.5 . . ?
C31 C30 H30C 111.7 . . ?
C31 C30 H30D 111.7 . . ?
C30 C31 H31C 110.8 . . ?
C30 C31 H31D 110.8 . . ?
H31C C31 H31D 108.9 . . ?
C32 C31 C30 104.5(13) . . ?
C32 C31 H31C 110.8 . . ?
C32 C31 H31D 110.8 . . ?
O2 C32 C31 106.0(14) . . ?
O2 C32 H32C 110.5 . . ?
O2 C32 H32D 110.5 . . ?
C31 C32 H32C 110.5 . . ?
C31 C32 H32D 110.5 . . ?
H32C C32 H32D 108.7 . . ?

loop_
_geom_bond_atom_site_label_1
_geom_bond_atom_site_label_2
_geom_bond_distance
_geom_bond_site_symmetry_2
_geom_bond_publ_flag
Se1 Se2 2.3469(8) . ?
Se1 K1 3.4210(12) . ?
Se1 K2 3.5419(11) . ?
Se1 B1 1.991(4) . ?
Se2 K1 3.3134(11) 3_566 ?
Se2 K1 3.3153(13) . ?
Se2 K2 3.3017(10) . ?
Se3 K1 3.2850(11) . ?
Se3 K2 3.3164(11) 3_666 ?
Se3 K2 3.2041(11) . ?
Se3 B1 1.879(5) . ?
Se3A K1 2.95(3) . ?
Se3A K2 2.68(3) . ?
Se3A B1 1.69(3) . ?
K1 K1 4.328(2) 3_566 ?
K1 O1 2.685(5) . ?
K1 C8 3.398(5) . ?
K1 C9 3.227(5) . ?
K1 C10 3.348(5) . ?
K1 B1 3.359(5) . ?
K2 K2 4.748(2) 3_666 ?
K2 C18 3.490(5) . ?
K2 C19 3.217(5) . ?
K2 C20 3.263(5) . ?
K2 O2A 2.641(11) . ?
K2 B1 3.378(5) . ?
K2 O2 2.723(13) . ?
O1 C25 1.441(9) . ?
O1 C28 1.410(9) . ?
C1 C2 1.413(6) . ?
C1 C6 1.410(6) . ?
C1 B1 1.579(6) . ?
C2 C3 1.389(7) . ?
C2 C16 1.506(6) . ?
C3 H3 0.9500 . ?
C3 C4 1.388(7) . ?
C4 H4 0.9500 . ?
C4 C5 1.381(7) . ?
C5 H5 0.9500 . ?
C5 C6 1.388(7) . ?
C6 C7 1.508(6) . ?
C7 C8 1.404(6) . ?
C7 C12 1.389(6) . ?
C8 C9 1.390(7) . ?
C8 C13 1.503(7) . ?
C9 H9 0.9500 . ?
C9 C10 1.384(7) . ?
C10 C11 1.383(8) . ?
C10 C14 1.520(8) . ?
C11 H11 0.9500 . ?
C11 C12 1.389(7) . ?
C12 C15 1.505(6) . ?
C13 H13A 0.9800 . ?
C13 H13B 0.9800 . ?
C13 H13C 0.9800 . ?
C14 H14A 0.9800 . ?
C14 H14B 0.9800 . ?
C14 H14C 0.9800 . ?
C15 H15A 0.9800 . ?
C15 H15B 0.9800 . ?
C15 H15C 0.9800 . ?
C16 C17 1.401(6) . ?
C16 C21 1.406(6) . ?
C17 C18 1.400(7) . ?
C17 C22 1.504(7) . ?
C18 H18 0.9500 . ?
C18 C19 1.381(8) . ?
C19 C20 1.378(7) . ?
C19 C23 1.523(7) . ?
C20 H20 0.9500 . ?
C20 C21 1.395(6) . ?
C21 C24 1.508(6) . ?
C22 H22A 0.9800 . ?
C22 H22B 0.9800 . ?
C22 H22C 0.9800 . ?
C23 H23A 0.9800 . ?
C23 H23B 0.9800 . ?
C23 H23C 0.9800 . ?
C24 H24A 0.9800 . ?
C24 H24B 0.9800 . ?
C24 H24C 0.9800 . ?
C25 H25A 0.9900 . ?
C25 H25B 0.9900 . ?
C25 C26 1.456(11) . ?
C26 H26A 0.9900 . ?
C26 H26B 0.9900 . ?
C26 C27 1.453(14) . ?
C27 H27A 0.9900 . ?
C27 H27B 0.9900 . ?
C27 C28 1.453(12) . ?
C28 H28A 0.9900 . ?
C28 H28B 0.9900 . ?
C30A H30A 0.9900 . ?
C30A H30B 0.9900 . ?
C30A C31A 1.4200 . ?
C30A C29A 1.4200 . ?
C31A H31A 0.9900 . ?
C31A H31B 0.9900 . ?
C31A C32A 1.4200 . ?
C32A H32A 0.9900 . ?
C32A H32B 0.9900 . ?
C32A O2A 1.4200 . ?
O2A C29A 1.4200 . ?
C29A H29A 0.9900 . ?
C29A H29B 0.9900 . ?
O2 C29 1.43(2) . ?
O2 C32 1.40(2) . ?
C29 H29C 0.9900 . ?
C29 H29D 0.9900 . ?
C29 C30 1.52(2) . ?
C30 H30C 0.9900 . ?
C30 H30D 0.9900 . ?
C30 C31 1.68(2) . ?
C31 H31C 0.9900 . ?
C31 H31D 0.9900 . ?
C31 C32 1.57(2) . ?
C32 H32C 0.9900 . ?
C32 H32D 0.9900 . ?

loop_
_geom_torsion_atom_site_label_1
_geom_torsion_atom_site_label_2
_geom_torsion_atom_site_label_3
_geom_torsion_atom_site_label_4
_geom_torsion
_geom_torsion_site_symmetry_1
_geom_torsion_site_symmetry_2
_geom_torsion_site_symmetry_3
_geom_torsion_site_symmetry_4
_geom_torsion_publ_flag
K1 Se3 B1 Se1 55.1(2) . . . . ?
K1 Se3 B1 K2 111.89(6) . . . . ?
K1 Se3 B1 C1 -123.5(4) . . . . ?
K1 Se3A B1 Se1 68.5(7) . . . . ?
K1 Se3A B1 K2 137.3(14) . . . . ?
K1 Se3A B1 C1 -118(2) . . . . ?
K1 O1 C25 C26 129.1(6) . . . . ?
K1 O1 C28 C27 -135.4(6) . . . . ?
K1 C8 C9 C10 -78.1(4) . . . . ?
K1 C9 C10 C11 -82.2(4) . . . . ?
K1 C9 C10 C14 99.5(5) . . . . ?
K1 C10 C11 C12 -70.7(5) . . . . ?
K2 Se3 B1 Se1 -56.7(2) . . . . ?
K2 Se3 B1 Se1 -138.66(18) 3_666 . . . ?
K2 Se3 B1 K1 166.19(14) 3_666 . . . ?
K2 Se3 B1 K1 -111.89(6) . . . . ?
K2 Se3 B1 K2 -81.92(17) 3_666 . . . ?
K2 Se3 B1 C1 42.7(5) 3_666 . . . ?
K2 Se3 B1 C1 124.6(4) . . . . ?
K2 Se3A B1 Se1 -68.8(9) . . . . ?
K2 Se3A B1 K1 -137.3(14) . . . . ?
K2 Se3A B1 C1 104(2) . . . . ?
K2 C18 C19 C20 78.0(4) . . . . ?
K2 C18 C19 C23 -101.4(5) . . . . ?
K2 C19 C20 C21 81.3(4) . . . . ?
K2 C20 C21 C16 73.1(4) . . . . ?
K2 C20 C21 C24 -107.2(4) . . . . ?
K2 O2A C29A C30A 128.1(8) . . . . ?
K2 O2 C29 C30 121.8(13) . . . . ?
K2 O2 C32 C31 -135.1(10) . . . . ?
O1 C25 C26 C27 14.5(10) . . . . ?
C1 C2 C3 C4 1.1(7) . . . . ?
C1 C2 C16 C17 -98.7(5) . . . . ?
C1 C2 C16 C21 81.0(5) . . . . ?
C1 C6 C7 C8 97.1(5) . . . . ?
C1 C6 C7 C12 -83.2(5) . . . . ?
C2 C1 C6 C5 -2.5(6) . . . . ?
C2 C1 C6 C7 174.5(4) . . . . ?
C2 C1 B1 Se1 82.6(4) . . . . ?
C2 C1 B1 Se3 -98.5(5) . . . . ?
C2 C1 B1 Se3A -90(2) . . . . ?
C2 C1 B1 K1 166.8(3) . . . . ?
C2 C1 B1 K2 -6.5(5) . . . . ?
C2 C3 C4 C5 -1.9(8) . . . . ?
C2 C16 C17 C18 174.1(4) . . . . ?
C2 C16 C17 C22 -5.9(7) . . . . ?
C2 C16 C21 C20 -175.2(4) . . . . ?
C2 C16 C21 C24 5.1(6) . . . . ?
C3 C2 C16 C17 85.4(5) . . . . ?
C3 C2 C16 C21 -95.0(5) . . . . ?
C3 C4 C5 C6 0.4(8) . . . . ?
C4 C5 C6 C1 1.9(7) . . . . ?
C4 C5 C6 C7 -175.2(4) . . . . ?
C5 C6 C7 C8 -85.8(5) . . . . ?
C5 C6 C7 C12 93.8(5) . . . . ?
C6 C1 C2 C3 1.1(6) . . . . ?
C6 C1 C2 C16 -174.8(4) . . . . ?
C6 C1 B1 Se1 -97.7(4) . . . . ?
C6 C1 B1 Se3 81.2(5) . . . . ?
C6 C1 B1 Se3A 90(2) . . . . ?
C6 C1 B1 K1 -13.5(5) . . . . ?
C6 C1 B1 K2 173.2(3) . . . . ?
C6 C7 C8 K1 -110.1(4) . . . . ?
C6 C7 C8 C9 -178.7(4) . . . . ?
C6 C7 C8 C13 0.6(7) . . . . ?
C6 C7 C12 C11 176.6(4) . . . . ?
C6 C7 C12 C15 -5.4(6) . . . . ?
C7 C8 C9 K1 79.9(4) . . . . ?
C7 C8 C9 C10 1.8(7) . . . . ?
C8 C7 C12 C11 -3.8(7) . . . . ?
C8 C7 C12 C15 174.2(4) . . . . ?
C8 C9 C10 K1 79.2(4) . . . . ?
C8 C9 C10 C11 -2.9(7) . . . . ?
C8 C9 C10 C14 178.7(5) . . . . ?
C9 C10 C11 C12 0.7(7) . . . . ?
C10 C11 C12 C7 2.7(7) . . . . ?
C10 C11 C12 C15 -175.4(5) . . . . ?
C12 C7 C8 K1 70.3(4) . . . . ?
C12 C7 C8 C9 1.6(6) . . . . ?
C12 C7 C8 C13 -179.0(4) . . . . ?
C13 C8 C9 K1 -99.4(4) . . . . ?
C13 C8 C9 C10 -177.5(5) . . . . ?
C14 C10 C11 C12 179.0(5) . . . . ?
C16 C2 C3 C4 177.0(4) . . . . ?
C16 C17 C18 K2 -61.0(4) . . . . ?
C16 C17 C18 C19 2.7(7) . . . . ?
C17 C16 C21 C20 4.5(6) . . . . ?
C17 C16 C21 C24 -175.3(4) . . . . ?
C17 C18 C19 K2 -76.6(5) . . . . ?
C17 C18 C19 C20 1.4(7) . . . . ?
C17 C18 C19 C23 -178.0(5) . . . . ?
C18 C19 C20 K2 -83.9(4) . . . . ?
C18 C19 C20 C21 -2.6(7) . . . . ?
C19 C20 C21 C16 -0.4(7) . . . . ?
C19 C20 C21 C24 179.4(4) . . . . ?
C21 C16 C17 C18 -5.6(6) . . . . ?
C21 C16 C17 C22 174.5(4) . . . . ?
C22 C17 C18 K2 118.9(4) . . . . ?
C22 C17 C18 C19 -177.4(5) . . . . ?
C23 C19 C20 K2 95.5(4) . . . . ?
C23 C19 C20 C21 176.8(4) . . . . ?
C25 O1 C28 C27 4.8(10) . . . . ?
C25 C26 C27 C28 -11.6(11) . . . . ?
C26 C27 C28 O1 4.3(11) . . . . ?
C28 O1 C25 C26 -12.0(9) . . . . ?
C30A C31A C32A O2A 0.0 . . . . ?
C31A C30A C29A O2A 0.0 . . . . ?
C31A C32A O2A K2 -127.8(8) . . . . ?
C31A C32A O2A C29A 0.0 . . . . ?
C32A O2A C29A C30A 0.0 . . . . ?
C29A C30A C31A C32A 0.0 . . . . ?
B1 C1 C2 C3 -179.2(4) . . . . ?
B1 C1 C2 C16 4.9(6) . . . . ?
B1 C1 C6 C5 177.7(4) . . . . ?
B1 C1 C6 C7 -5.3(6) . . . . ?
O2 C29 C30 C31 23.1(18) . . . . ?
C29 O2 C32 C31 13.9(18) . . . . ?
C29 C30 C31 C32 -14.9(17) . . . . ?
C30 C31 C32 O2 1.8(17) . . . . ?
C32 O2 C29 C30 -25(2) . . . . ?
